data_7702675
loop_
_publ_author_name
'Aguilar-Mart\'inez, Martha'
'Saloma-Aguilar, Ricardo'
'Mac\'ias-Ruvalcaba, Norma'
'Cetina-Rosado, Ra\'ul'
'Navarrete-V\'azquez, Agustina'
'G\'omez-Vidales, Virginia'
'Zentella-Dehesa, Arturo'
'Toscano, Rub\'en A.'
'Hern\'andez-Ortega, Sim\'on'
'Fern\'andez-G., Juan M.'

_publ_section_title
;
 Synthesis, crystal structures, spectroscopic and electrochemical
 properties of homologous series of copper(II) complexes of Schiff bases
 derived from cycloalkylamines
;
_journal_issue 16
_journal_name_full 'Journal of the Chemical Society, Dalton Transactions'
_journal_page_first 2346
_journal_paper_doi 10.1039/b104892a
_journal_year 2001
_chemical_formula_sum 'C36 H40 Cu N2 O2'
_chemical_formula_weight 596.24
_chemical_name_common Cu-1,2-N-Cycloheptyl
_chemical_name_systematic
; 
bis-{(cycloheptyl)[2-oxo-1H-naphth-1-ylidene)methyl]-aminato}copper(II) (5)
;
_space_group_IT_number 14
_space_group_name_Hall '-P 2ybc'
_space_group_name_H-M_alt 'P 1 21/c 1'
_symmetry_cell_setting monoclinic
_symmetry_space_group_name_H-M 'P 1 21/c 1'
_atom_sites_solution_hydrogens geom
_atom_sites_solution_primary direct
_atom_sites_solution_secondary difmap
_audit_creation_method SHELXL-97
_cell_angle_alpha 90.00
_cell_angle_beta 96.037(6)
_cell_angle_gamma 90.00
_cell_formula_units_Z 2
_cell_length_a 9.239(1)
_cell_length_b 9.140(1)
_cell_length_c 17.190(1)
_cell_measurement_reflns_used 25
_cell_measurement_temperature 293(2)
_cell_measurement_theta_max 12.5
_cell_measurement_theta_min 5.0
_cell_volume 1443.5(2)
_computing_structure_refinement 'SHELXL-97 (Sheldrick, 1997)'
_computing_structure_solution 'SHELXS-97 (Sheldrick, 1990)'
_diffrn_ambient_temperature 293(2)
_diffrn_measured_fraction_theta_full 0.935
_diffrn_measured_fraction_theta_max 0.935
_diffrn_measurement_device_type 'Siemens P4/PC diffractometer'
_diffrn_measurement_method \q:2\q
_diffrn_radiation_monochromator graphite
_diffrn_radiation_source 'fine-focus sealed tube'
_diffrn_radiation_type MoK\a
_diffrn_radiation_wavelength 0.71073
_diffrn_reflns_av_R_equivalents 0.0381
_diffrn_reflns_av_sigmaI/netI 0.0440
_diffrn_reflns_limit_h_max 10
_diffrn_reflns_limit_h_min 0
_diffrn_reflns_limit_k_max 10
_diffrn_reflns_limit_k_min 0
_diffrn_reflns_limit_l_max 20
_diffrn_reflns_limit_l_min -20
_diffrn_reflns_number 2707
_diffrn_reflns_theta_full 25.00
_diffrn_reflns_theta_max 25.00
_diffrn_reflns_theta_min 1.50
_diffrn_standards_decay_% <3
_diffrn_standards_interval_count 97
_diffrn_standards_number 3
_exptl_absorpt_coefficient_mu 0.793
_exptl_absorpt_correction_type none
_exptl_crystal_colour brown
_exptl_crystal_density_diffrn 1.372
_exptl_crystal_density_method 'not measured'
_exptl_crystal_description prism
_exptl_crystal_F_000 630
_exptl_crystal_size_max 0.68
_exptl_crystal_size_mid 0.48
_exptl_crystal_size_min 0.32
_refine_diff_density_max 0.299
_refine_diff_density_min -0.329
_refine_diff_density_rms 0.056
_refine_ls_extinction_method none
_refine_ls_goodness_of_fit_ref 1.060
_refine_ls_hydrogen_treatment noref
_refine_ls_matrix_type full
_refine_ls_number_parameters 187
_refine_ls_number_reflns 2541
_refine_ls_number_restraints 0
_refine_ls_restrained_S_all 1.060
_refine_ls_R_factor_all 0.0648
_refine_ls_R_factor_gt 0.0414
_refine_ls_shift/su_max 0.000
_refine_ls_shift/su_mean 0.000
_refine_ls_structure_factor_coef Fsqd
_refine_ls_weighting_details 'w=1/[\s^2^(Fo^2^)+(0.0488P)^2^+0.5478P] where P=(Fo^2^+2Fc^2^)/3'
_refine_ls_weighting_scheme calc
_refine_ls_wR_factor_gt 0.0960
_refine_ls_wR_factor_ref 0.1075
_reflns_number_gt 1899
_reflns_number_total 2541
_reflns_threshold_expression >2sigma(I)
_cod_data_source_file b104892a.txt
_cod_data_source_block f785
_cod_depositor_comments
;
The following automatic conversions were performed:

data item '_symmetry_cell_setting' value 'Monoclinic' was changed to
'monoclinic' in accordance with the
/home/saulius/struct/COD-crude-data/automatic-downloads/DataCite-retrospective/RSC/depositions/lib/dictionaries/cif_core.dic
dictionary named 'cif_core.dic' version 2.4.2 last updated on
2011-04-26.

data item '_refine_ls_weighting_scheme' value 'calc
w=1/[\s^2^(Fo^2^)+(0.0488P)^2^+0.5478P] where P=(Fo^2^+2Fc^2^)/3' was
changed to 'calc'. A new data item '_refine_ls_weighting_details' was
created with the value set to
'w=1/[\s^2^(Fo^2^)+(0.0488P)^2^+0.5478P] where P=(Fo^2^+2Fc^2^)/3'.

Automatic conversion script
Id: cif_fix_values 6909 2019-04-08 15:41:33Z antanas 
;
_cod_original_sg_symbol_H-M P21/c
_cod_database_code 7702675

loop_
_symmetry_equiv_pos_as_xyz
'x, y, z'
'-x, y+1/2, -z+1/2'
'-x, -y, -z'
'x, -y-1/2, z-1/2'

loop_
_atom_site_label
_atom_site_type_symbol
_atom_site_fract_x
_atom_site_fract_y
_atom_site_fract_z
_atom_site_U_iso_or_equiv
_atom_site_adp_type
_atom_site_occupancy
_atom_site_calc_flag
_atom_site_refinement_flags
Cu Cu 0.0000 0.0000 0.0000 0.03699(17) Uani 1 d S
O1 O 0.1603(2) 0.1268(3) -0.00859(14) 0.0510(6) Uani 1 d .
N1 N -0.1139(3) 0.1076(3) -0.08739(14) 0.0342(5) Uani 1 d .
C1 C 0.0417(3) 0.3257(3) -0.07999(17) 0.0344(6) Uani 1 d .
C2 C 0.1571(3) 0.2625(4) -0.03158(18) 0.0410(7) Uani 1 d .
C3 C 0.2805(4) 0.3525(5) -0.0060(2) 0.0544(10) Uani 1 d .
H3 H 0.3611 0.3105 0.0262 0.065 Uiso 1 d R
C4 C 0.2856(3) 0.4942(5) -0.02611(18) 0.0510(8) Uani 1 d .
H4 H 0.3692 0.5510 -0.0070 0.061 Uiso 1 d R
C5 C 0.1788(4) 0.7114(4) -0.0965(2) 0.0474(8) Uani 1 d .
H5 H 0.2621 0.7684 -0.0770 0.057 Uiso 1 d R
C6 C 0.0710(4) 0.7760(4) -0.1447(2) 0.0547(9) Uani 1 d .
H6 H 0.0781 0.8770 -0.1591 0.066 Uiso 1 d R
C7 C -0.0503(4) 0.6929(4) -0.1732(3) 0.0566(10) Uani 1 d .
H7 H -0.1263 0.7371 -0.2077 0.068 Uiso 1 d R
C8 C -0.0618(4) 0.5497(4) -0.1520(2) 0.0477(8) Uani 1 d .
H8 H -0.1476 0.4961 -0.1712 0.057 Uiso 1 d R
C9 C 0.0482(3) 0.4775(3) -0.10272(16) 0.0351(7) Uani 1 d .
C10 C 0.1715(3) 0.5628(4) -0.07476(18) 0.0411(7) Uani 1 d .
C11 C -0.0828(3) 0.2379(3) -0.10847(17) 0.0351(7) Uani 1 d .
H11 H -0.1503 0.2820 -0.1479 0.042 Uiso 1 d R
C12 C -0.2483(3) 0.0408(3) -0.12841(16) 0.0359(7) Uani 1 d .
H12 H -0.2453 -0.0611 -0.1148 0.043 Uiso 1 d R
C13 C -0.2522(4) 0.0479(4) -0.21694(18) 0.0512(9) Uani 1 d .
H13A H -0.1601 0.0151 -0.2315 0.061 Uiso 1 d R
H13B H -0.2645 0.1480 -0.2333 0.061 Uiso 1 d R
C14 C -0.3717(4) -0.0435(4) -0.2606(2) 0.0546(9) Uani 1 d .
H14A H -0.3756 -0.1362 -0.2346 0.065 Uiso 1 d R
H14B H -0.3460 -0.0622 -0.3123 0.065 Uiso 1 d R
C15 C -0.5202(5) 0.0240(7) -0.2670(3) 0.0856(16) Uani 1 d .
H15A H -0.5809 -0.0330 -0.3043 0.103 Uiso 1 d R
H15B H -0.5130 0.1199 -0.2891 0.103 Uiso 1 d R
C16 C -0.5987(4) 0.0363(6) -0.1963(3) 0.0815(16) Uani 1 d .
H16A H -0.6791 -0.0308 -0.2019 0.098 Uiso 1 d R
H16B H -0.6394 0.1330 -0.1972 0.098 Uiso 1 d R
C17 C -0.5212(4) 0.0155(6) -0.1160(2) 0.0617(10) Uani 1 d .
H17A H -0.4978 -0.0865 -0.1102 0.074 Uiso 1 d R
H17B H -0.5870 0.0390 -0.0782 0.074 Uiso 1 d R
C18 C -0.3812(4) 0.1030(5) -0.0961(3) 0.0637(11) Uani 1 d .
H18A H -0.3969 0.2004 -0.1160 0.076 Uiso 1 d R
H18B H -0.3622 0.1100 -0.0402 0.076 Uiso 1 d R

loop_
_atom_site_aniso_label
_atom_site_aniso_U_11
_atom_site_aniso_U_22
_atom_site_aniso_U_33
_atom_site_aniso_U_23
_atom_site_aniso_U_13
_atom_site_aniso_U_12
Cu 0.0274(2) 0.0464(3) 0.0357(3) 0.0123(3) -0.00348(17) -0.0067(3)
O1 0.0297(11) 0.0596(16) 0.0611(14) 0.0291(12) -0.0084(10) -0.0114(10)
N1 0.0291(12) 0.0386(14) 0.0333(12) 0.0034(11) -0.0042(10) -0.0068(11)
C1 0.0272(13) 0.0422(17) 0.0332(14) 0.0022(12) 0.0001(11) -0.0064(12)
C2 0.0314(15) 0.052(2) 0.0386(16) 0.0109(14) -0.0011(12) -0.0109(14)
C3 0.0344(17) 0.075(3) 0.0503(19) 0.0227(19) -0.0122(14) -0.0205(17)
C4 0.0388(15) 0.064(2) 0.0478(16) 0.000(2) -0.0076(12) -0.0253(19)
C5 0.0465(18) 0.0443(19) 0.0525(19) -0.0142(16) 0.0110(15) -0.0160(16)
C6 0.053(2) 0.0335(18) 0.080(3) -0.0061(18) 0.0161(19) -0.0030(16)
C7 0.0438(19) 0.041(2) 0.084(3) 0.0067(19) 0.0012(18) 0.0074(16)
C8 0.0347(16) 0.0375(17) 0.069(2) 0.0026(15) -0.0039(15) -0.0004(13)
C9 0.0314(13) 0.0372(18) 0.0369(13) -0.0040(13) 0.0053(11) -0.0028(13)
C10 0.0398(17) 0.0467(18) 0.0373(15) -0.0049(14) 0.0063(13) -0.0125(14)
C11 0.0293(14) 0.0395(17) 0.0348(14) 0.0045(13) -0.0051(11) -0.0044(12)
C12 0.0323(14) 0.0378(18) 0.0356(14) 0.0052(12) -0.0061(11) -0.0078(12)
C13 0.059(2) 0.055(2) 0.0376(16) 0.0034(15) -0.0057(15) -0.0182(17)
C14 0.062(2) 0.057(2) 0.0427(17) -0.0078(16) -0.0045(16) -0.0149(18)
C15 0.075(3) 0.110(4) 0.063(2) -0.006(3) -0.035(2) 0.014(3)
C16 0.039(2) 0.103(4) 0.098(3) 0.031(3) -0.011(2) -0.004(2)
C17 0.0348(16) 0.080(3) 0.070(2) 0.002(2) 0.0032(15) -0.013(2)
C18 0.0361(18) 0.079(3) 0.076(3) -0.025(2) 0.0070(18) -0.0146(19)

loop_
_atom_type_symbol
_atom_type_description
_atom_type_scat_dispersion_real
_atom_type_scat_dispersion_imag
_atom_type_scat_source
C C 0.0033 0.0016 'International Tables Vol C Tables 4.2.6.8 and 6.1.1.4'
H H 0.0000 0.0000 'International Tables Vol C Tables 4.2.6.8 and 6.1.1.4'
N N 0.0061 0.0033 'International Tables Vol C Tables 4.2.6.8 and 6.1.1.4'
O O 0.0106 0.0060 'International Tables Vol C Tables 4.2.6.8 and 6.1.1.4'
Cu Cu 0.3201 1.2651 'International Tables Vol C Tables 4.2.6.8 and 6.1.1.4'

loop_
_geom_angle_atom_site_label_1
_geom_angle_atom_site_label_2
_geom_angle_atom_site_label_3
_geom_angle
_geom_angle_site_symmetry_1
_geom_angle_site_symmetry_3
O1 Cu O1 180.0 . 3
O1 Cu N1 89.68(9) . .
O1 Cu N1 90.32(9) 3 .
O1 Cu N1 90.32(9) . 3
O1 Cu N1 89.68(9) 3 3
N1 Cu N1 180.0 . 3
C2 O1 Cu 127.8(2) . .
C11 N1 C12 116.4(2) . .
C11 N1 Cu 123.49(19) . .
C12 N1 Cu 119.98(19) . .
C2 C1 C9 120.3(3) . .
C2 C1 C11 120.0(3) . .
C9 C1 C11 119.7(3) . .
O1 C2 C1 124.3(3) . .
O1 C2 C3 117.4(3) . .
C1 C2 C3 118.3(3) . .
C4 C3 C2 121.4(3) . .
C3 C4 C10 122.2(3) . .
C6 C5 C10 121.7(3) . .
C5 C6 C7 119.0(3) . .
C8 C7 C6 120.6(4) . .
C7 C8 C9 122.3(3) . .
C8 C9 C10 116.5(3) . .
C8 C9 C1 124.1(3) . .
C10 C9 C1 119.4(3) . .
C5 C10 C4 121.8(3) . .
C5 C10 C9 119.8(3) . .
C4 C10 C9 118.4(3) . .
N1 C11 C1 127.7(3) . .
N1 C12 C18 109.9(3) . .
N1 C12 C13 112.7(2) . .
C18 C12 C13 114.7(3) . .
C14 C13 C12 114.3(3) . .
C15 C14 C13 114.9(4) . .
C16 C15 C14 119.6(3) . .
C15 C16 C17 121.1(3) . .
C16 C17 C18 116.8(4) . .
C12 C18 C17 114.9(3) . .

loop_
_geom_bond_atom_site_label_1
_geom_bond_atom_site_label_2
_geom_bond_distance
_geom_bond_site_symmetry_2
Cu O1 1.898(2) .
Cu O1 1.898(2) 3
Cu N1 2.000(2) .
Cu N1 2.000(2) 3
O1 C2 1.301(4) .
N1 C11 1.286(4) .
N1 C12 1.493(3) .
C1 C2 1.405(4) .
C1 C9 1.445(4) .
C1 C11 1.445(4) .
C2 C3 1.437(4) .
C3 C4 1.343(6) .
C4 C10 1.421(5) .
C5 C6 1.361(5) .
C5 C10 1.412(5) .
C6 C7 1.398(5) .
C7 C8 1.366(5) .
C8 C9 1.416(4) .
C9 C10 1.422(4) .
C12 C18 1.511(5) .
C12 C13 1.520(4) .
C13 C14 1.519(4) .
C14 C15 1.497(6) .
C15 C16 1.484(7) .
C16 C17 1.499(5) .
C17 C18 1.529(5) .

loop_
_geom_torsion_atom_site_label_1
_geom_torsion_atom_site_label_2
_geom_torsion_atom_site_label_3
_geom_torsion_atom_site_label_4
_geom_torsion
_geom_torsion_site_symmetry_1
O1 Cu O1 C2 -69(8) 3
N1 Cu O1 C2 29.7(3) .
N1 Cu O1 C2 -150.3(3) 3
O1 Cu N1 C11 -20.1(3) .
O1 Cu N1 C11 159.9(3) 3
N1 Cu N1 C11 100(66) 3
O1 Cu N1 C12 164.0(2) .
O1 Cu N1 C12 -16.0(2) 3
N1 Cu N1 C12 -76(66) 3
Cu O1 C2 C1 -23.9(5) .
Cu O1 C2 C3 156.6(3) .
C9 C1 C2 O1 -179.7(3) .
C11 C1 C2 O1 -1.0(5) .
C9 C1 C2 C3 -0.3(5) .
C11 C1 C2 C3 178.5(3) .
O1 C2 C3 C4 -179.1(3) .
C1 C2 C3 C4 1.3(6) .
C2 C3 C4 C10 -1.2(6) .
C10 C5 C6 C7 0.2(6) .
C5 C6 C7 C8 1.0(6) .
C6 C7 C8 C9 -1.7(6) .
C7 C8 C9 C10 1.2(5) .
C7 C8 C9 C1 -178.9(3) .
C2 C1 C9 C8 179.2(3) .
C11 C1 C9 C8 0.4(5) .
C2 C1 C9 C10 -0.9(4) .
C11 C1 C9 C10 -179.7(3) .
C6 C5 C10 C4 178.3(3) .
C6 C5 C10 C9 -0.7(5) .
C3 C4 C10 C5 -179.0(3) .
C3 C4 C10 C9 0.0(5) .
C8 C9 C10 C5 0.0(4) .
C1 C9 C10 C5 -179.9(3) .
C8 C9 C10 C4 -179.0(3) .
C1 C9 C10 C4 1.0(4) .
C12 N1 C11 C1 -178.3(3) .
Cu N1 C11 C1 5.7(5) .
C2 C1 C11 N1 9.7(5) .
C9 C1 C11 N1 -171.5(3) .
C11 N1 C12 C18 -77.5(4) .
Cu N1 C12 C18 98.6(3) .
C11 N1 C12 C13 51.8(4) .
Cu N1 C12 C13 -132.1(2) .
N1 C12 C13 C14 168.9(3) .
C18 C12 C13 C14 -64.3(4) .
C12 C13 C14 C15 79.0(4) .
C13 C14 C15 C16 -70.6(6) .
C14 C15 C16 C17 14.4(8) .
C15 C16 C17 C18 50.5(7) .
N1 C12 C18 C17 -163.8(3) .
C13 C12 C18 C17 68.0(5) .
C16 C17 C18 C12 -79.0(5) .
